data_1501971
loop_
_publ_author_name
'Hager, Anastasia'
'Mazunin, Dmitry'
'Mayer, Peter'
'Trauner, Dirk'

_publ_section_title
;
 Synthetic studies toward A-74528.
;
_journal_issue 6
_journal_name_full 'Organic letters'
_journal_page_first 1386
_journal_page_last 1389
_journal_paper_doi 10.1021/ol103117j
_journal_volume 13
_journal_year 2011
_chemical_formula_moiety 'C17 H23 B O6'
_chemical_formula_sum 'C17 H23 B O6'
_chemical_formula_weight 334.172
_space_group_IT_number 19
_symmetry_cell_setting orthorhombic
_symmetry_Int_Tables_number 19
_symmetry_space_group_name_Hall 'P 2ac 2ab'
_symmetry_space_group_name_H-M 'P 21 21 21'
_atom_sites_solution_hydrogens geom
_atom_sites_solution_primary direct
_atom_sites_solution_secondary difmap
_audit_block_code C17H23BO6_no207_trauner
_audit_creation_date
;
'Tue Oct 27 06:47:57 2009'
;
_audit_creation_method 'form98_non/compatible with shelxl97-2'
_audit_update_record 27-Oct-09
_cell_angle_alpha 90.00
_cell_angle_beta 90.00
_cell_angle_gamma 90.00
_cell_formula_units_Z 4
_cell_length_a 10.3923(8)
_cell_length_b 10.6376(8)
_cell_length_c 15.6535(14)
_cell_measurement_reflns_used 1773
_cell_measurement_temperature 173(2)
_cell_measurement_theta_max 26.2493
_cell_measurement_theta_min 4.2982
_cell_volume 1730.5(2)
_computing_cell_refinement
;
CrysAlisPro, Oxford Diffraction Ltd.,
Version 1.171.33.41 (release 06-05-2009 CrysAlis171 .NET)
(compiled May  6 2009,17:20:42)
;
_computing_data_collection
;
CrysAlisPro, Oxford Diffraction Ltd.,
Version 1.171.33.41 (release 06-05-2009 CrysAlis171 .NET)
(compiled May  6 2009,17:20:42)
;
_computing_data_reduction
;
CrysAlisPro, Oxford Diffraction Ltd.,
Version 1.171.33.41 (release 06-05-2009 CrysAlis171 .NET)
(compiled May  6 2009,17:20:42)
;
_computing_structure_refinement 'SHELXL-97 (G. M. Sheldrick. University of G\"ottingen, 97-2 version)'
_computing_structure_solution
;
A. Altomare, M. C. Burla, M. Camalli, G. L. Cascarano, C. Giacovazzo, A.
Guagliardi, A. G. G. Moliterni, G. Polidori, R. Spagna: SIR97: a new tool for
crystal structure determination and refinement; J. Appl. Crystallogr. 1999,
32, 115-119.
;
_diffrn_ambient_temperature 173(2)
_diffrn_detector_area_resol_mean 15.9809
_diffrn_measured_fraction_theta_full 0.987
_diffrn_measured_fraction_theta_max 0.987
_diffrn_measurement_details
;
  1 omega -103.00  -69.00   1.0000   85.0000
omega____ theta____ kappa____ phi______ frames
    -      -20.7619  179.0000  -90.0000 34

  2 omega   56.00  101.00   1.0000   85.0000
omega____ theta____ kappa____ phi______ frames
    -       20.9181  179.0000  150.0000 45

  3 omega   59.00   99.00   1.0000   85.0000
omega____ theta____ kappa____ phi______ frames
    -       20.9181  179.0000    0.0000 40

  4 omega  -32.00   90.00   1.0000   85.0000
omega____ theta____ kappa____ phi______ frames
    -       20.9181    0.0000  150.0000 122

;
_diffrn_measurement_device 'CCD camera on \k-goniostat'
_diffrn_measurement_device_type 'Oxford XCalibur'
_diffrn_measurement_method '\w scans'
_diffrn_orient_matrix_UB_11 -0.0631040293
_diffrn_orient_matrix_UB_12 -0.0145771748
_diffrn_orient_matrix_UB_13 0.0140878738
_diffrn_orient_matrix_UB_21 -0.0179989783
_diffrn_orient_matrix_UB_22 -0.0146380217
_diffrn_orient_matrix_UB_23 -0.0425706590
_diffrn_orient_matrix_UB_31 0.0186516312
_diffrn_orient_matrix_UB_32 -0.0634565476
_diffrn_orient_matrix_UB_33 0.0065274036
_diffrn_radiation_collimation '0.5 mm collimator'
_diffrn_radiation_monochromator graphite
_diffrn_radiation_source 'fine-focus sealed tube'
_diffrn_radiation_type MoK\a
_diffrn_radiation_wavelength 0.71073
_diffrn_reflns_av_R_equivalents 0.0553
_diffrn_reflns_av_sigmaI/netI 0.0975
_diffrn_reflns_limit_h_max 12
_diffrn_reflns_limit_h_min -11
_diffrn_reflns_limit_k_max 10
_diffrn_reflns_limit_k_min -13
_diffrn_reflns_limit_l_max 19
_diffrn_reflns_limit_l_min -15
_diffrn_reflns_number 7133
_diffrn_reflns_theta_full 26.37
_diffrn_reflns_theta_max 26.37
_diffrn_reflns_theta_min 4.30
_diffrn_source_current 40_mA
_diffrn_source_power 2.00_kW
_diffrn_source_type 'Spellman generator'
_diffrn_source_voltage 50_kV
_exptl_absorpt_coefficient_mu 0.095
_exptl_absorpt_correction_T_max 1.00000
_exptl_absorpt_correction_T_min 0.67012
_exptl_absorpt_correction_type multi-scan
_exptl_absorpt_process_details
;
CrysAlisPro, Oxford Diffraction Ltd.,
Version 1.171.33.41 (release 06-05-2009 CrysAlis171 .NET)
(compiled May  6 2009,17:20:42)
Empirical absorption correction using spherical harmonics,
 implemented in SCALE3 ABSPACK scaling algorithm.
;
_exptl_crystal_colour colourless
_exptl_crystal_density_diffrn 1.28267(15)
_exptl_crystal_density_method 'not measured'
_exptl_crystal_description platelet
_exptl_crystal_F_000 712
_exptl_crystal_size_max 0.27
_exptl_crystal_size_mid 0.18
_exptl_crystal_size_min 0.04
_refine_diff_density_max 0.235
_refine_diff_density_min -0.181
_refine_diff_density_rms 0.040
_refine_ls_abs_structure_details 'Flack H D (1983), Acta Cryst. A39, 876-881'
_refine_ls_abs_structure_Flack 2.8(18)
_refine_ls_extinction_method none
_refine_ls_goodness_of_fit_ref 0.803
_refine_ls_hydrogen_treatment constr
_refine_ls_matrix_type full
_refine_ls_number_parameters 224
_refine_ls_number_reflns 2003
_refine_ls_number_restraints 0
_refine_ls_restrained_S_all 0.803
_refine_ls_R_factor_all 0.0896
_refine_ls_R_factor_gt 0.0440
_refine_ls_shift/su_max 0.000
_refine_ls_shift/su_mean 0.000
_refine_ls_structure_factor_coef Fsqd
_refine_ls_weighting_details 'calc w=1/[\s^2^(Fo^2^)+(0.0454P)^2^+0.0000P] where P=(Fo^2^+2Fc^2^)/3'
_refine_ls_weighting_scheme calc
_refine_ls_wR_factor_gt 0.0850
_refine_ls_wR_factor_ref 0.0922
_reflns_number_gt 1094
_reflns_number_total 2003
_reflns_threshold_expression >2sigma(I)
_cod_data_source_file ol103117j_si_002.cif
_cod_data_source_block no207
_cod_database_code 1501971

loop_
_symmetry_equiv_pos_as_xyz
'x, y, z'
'-x+1/2, -y, z+1/2'
'x+1/2, -y+1/2, -z'
'-x, y+1/2, -z+1/2'

loop_
_atom_site_label
_atom_site_type_symbol
_atom_site_fract_x
_atom_site_fract_y
_atom_site_fract_z
_atom_site_U_iso_or_equiv
_atom_site_adp_type
_atom_site_occupancy
_atom_site_symmetry_multiplicity
_atom_site_calc_flag
_atom_site_refinement_flags
O1 O 0.13511(19) 0.0379(2) 0.49850(16) 0.0321(6) Uani 1 1 d .
O2 O 0.2405(2) -0.14898(19) 0.50358(18) 0.0428(7) Uani 1 1 d .
O3 O 0.5508(3) 0.1798(2) 0.30185(16) 0.0468(8) Uani 1 1 d .
O4 O 0.6737(2) 0.1487(2) 0.59395(16) 0.0384(7) Uani 1 1 d .
O5 O 0.5305(2) 0.0657(2) 0.69575(15) 0.0398(7) Uani 1 1 d .
O6 O 0.3418(2) -0.0145(2) 0.65922(18) 0.0443(7) Uani 1 1 d .
C1 C 0.0363(3) -0.0548(3) 0.5197(3) 0.0366(10) Uani 1 1 d .
C2 C 0.1037(3) -0.1819(3) 0.5002(3) 0.0309(9) Uani 1 1 d .
C3 C 0.0057(4) -0.0333(4) 0.6139(3) 0.0593(14) Uani 1 1 d .
H3A H -0.0220 0.0538 0.6223 0.089 Uiso 1 1 calc R
H3B H 0.0828 -0.0496 0.6483 0.089 Uiso 1 1 calc R
H3C H -0.0633 -0.0904 0.6316 0.089 Uiso 1 1 calc R
C4 C -0.0828(4) -0.0287(4) 0.4677(3) 0.0630(15) Uani 1 1 d .
H4A H -0.0606 -0.0278 0.4069 0.094 Uiso 1 1 calc R
H4B H -0.1184 0.0532 0.4840 0.094 Uiso 1 1 calc R
H4C H -0.1468 -0.0945 0.4785 0.094 Uiso 1 1 calc R
C5 C 0.0768(4) -0.2827(3) 0.5649(3) 0.0462(11) Uani 1 1 d .
H5A H 0.1081 -0.2557 0.6210 0.069 Uiso 1 1 calc R
H5B H 0.1208 -0.3603 0.5481 0.069 Uiso 1 1 calc R
H5C H -0.0161 -0.2979 0.5678 0.069 Uiso 1 1 calc R
C6 C 0.0791(4) -0.2303(4) 0.4111(3) 0.0578(13) Uani 1 1 d .
H6A H 0.1331 -0.3043 0.4006 0.087 Uiso 1 1 calc R
H6B H 0.1000 -0.1646 0.3695 0.087 Uiso 1 1 calc R
H6C H -0.0117 -0.2536 0.4055 0.087 Uiso 1 1 calc R
C7 C 0.3803(3) 0.0502(3) 0.4833(2) 0.0289(9) Uani 1 1 d .
C8 C 0.4140(3) 0.0854(3) 0.4007(3) 0.0347(10) Uani 1 1 d .
H8 H 0.3567 0.0685 0.3548 0.042 Uiso 1 1 calc R
C9 C 0.5322(4) 0.1456(3) 0.3843(2) 0.0323(9) Uani 1 1 d .
C10 C 0.6186(3) 0.1660(3) 0.4495(2) 0.0315(9) Uani 1 1 d .
H10 H 0.6995 0.2040 0.4382 0.038 Uiso 1 1 calc R
C11 C 0.5865(3) 0.1310(3) 0.5306(2) 0.0303(9) Uani 1 1 d .
C12 C 0.4675(4) 0.0748(3) 0.5500(2) 0.0294(9) Uani 1 1 d .
C13 C 0.4385(4) 0.0403(3) 0.6352(3) 0.0337(10) Uani 1 1 d .
C14 C 0.6202(4) 0.1658(3) 0.6781(2) 0.0379(10) Uani 1 1 d .
C15 C 0.7293(4) 0.1511(4) 0.7389(3) 0.0557(12) Uani 1 1 d .
H15A H 0.7972 0.2115 0.7247 0.084 Uiso 1 1 calc R
H15B H 0.7635 0.0655 0.7349 0.084 Uiso 1 1 calc R
H15C H 0.6990 0.1667 0.7973 0.084 Uiso 1 1 calc R
C16 C 0.5520(4) 0.2903(3) 0.6833(2) 0.0464(11) Uani 1 1 d .
H16A H 0.4859 0.2946 0.6388 0.070 Uiso 1 1 calc R
H16B H 0.6142 0.3584 0.6751 0.070 Uiso 1 1 calc R
H16C H 0.5114 0.2988 0.7396 0.070 Uiso 1 1 calc R
C17 C 0.6686(4) 0.2428(4) 0.2807(3) 0.0568(13) Uani 1 1 d .
H17A H 0.7403 0.1831 0.2841 0.085 Uiso 1 1 calc R
H17B H 0.6832 0.3118 0.3210 0.085 Uiso 1 1 calc R
H17C H 0.6629 0.2764 0.2225 0.085 Uiso 1 1 calc R
B1 B 0.2496(4) -0.0218(3) 0.4989(3) 0.0274(9) Uani 1 1 d .

loop_
_atom_site_aniso_label
_atom_site_aniso_U_11
_atom_site_aniso_U_22
_atom_site_aniso_U_33
_atom_site_aniso_U_23
_atom_site_aniso_U_13
_atom_site_aniso_U_12
O1 0.0154(12) 0.0293(12) 0.0516(17) 0.0052(12) 0.0028(14) -0.0009(10)
O2 0.0159(12) 0.0290(13) 0.083(2) -0.0022(14) -0.0038(16) -0.0039(12)
O3 0.0352(17) 0.0699(19) 0.0352(18) 0.0073(14) 0.0016(15) -0.0161(16)
O4 0.0251(14) 0.0530(16) 0.0372(17) -0.0065(13) -0.0011(14) -0.0052(13)
O5 0.0287(14) 0.0501(16) 0.0406(18) 0.0083(12) -0.0048(14) -0.0069(13)
O6 0.0266(15) 0.0490(16) 0.057(2) 0.0128(14) -0.0038(15) -0.0095(13)
C1 0.0205(19) 0.033(2) 0.056(3) 0.0036(18) -0.002(2) -0.0019(17)
C2 0.0109(17) 0.036(2) 0.046(3) 0.000(2) -0.002(2) -0.0069(15)
C3 0.058(3) 0.052(3) 0.067(3) -0.008(2) 0.021(3) -0.006(2)
C4 0.020(2) 0.060(3) 0.110(4) 0.021(3) -0.012(3) -0.002(2)
C5 0.030(2) 0.042(2) 0.067(3) 0.012(2) -0.008(2) -0.0010(19)
C6 0.053(3) 0.070(3) 0.050(3) -0.015(2) 0.006(3) -0.018(3)
C7 0.0209(18) 0.0211(18) 0.045(3) -0.0021(17) 0.000(2) 0.0021(15)
C8 0.022(2) 0.032(2) 0.051(3) 0.0043(18) -0.009(2) -0.0078(18)
C9 0.026(2) 0.034(2) 0.036(3) 0.0007(17) 0.001(2) 0.0000(19)
C10 0.0204(19) 0.034(2) 0.041(3) -0.0048(18) -0.008(2) 0.0023(18)
C11 0.022(2) 0.031(2) 0.038(3) -0.0026(17) -0.003(2) 0.0007(16)
C12 0.027(2) 0.0224(18) 0.039(2) 0.0006(16) 0.000(2) 0.0029(17)
C13 0.026(2) 0.0288(19) 0.046(3) -0.0027(18) -0.002(2) -0.0019(19)
C14 0.033(2) 0.044(2) 0.037(3) 0.001(2) -0.003(2) -0.008(2)
C15 0.038(3) 0.086(3) 0.043(3) 0.002(2) -0.011(2) -0.016(3)
C16 0.043(2) 0.050(2) 0.046(3) -0.0085(19) 0.006(2) -0.010(2)
C17 0.044(3) 0.076(3) 0.050(3) 0.008(2) 0.004(2) -0.027(3)
B1 0.022(2) 0.029(2) 0.031(3) 0.000(2) 0.000(2) -0.003(2)

loop_
_atom_type_symbol
_atom_type_description
_atom_type_scat_dispersion_real
_atom_type_scat_dispersion_imag
_atom_type_scat_source
C C 0.0033 0.0016 'International Tables Vol C Tables 4.2.6.8 and 6.1.1.4'
H H 0.0000 0.0000 'International Tables Vol C Tables 4.2.6.8 and 6.1.1.4'
B B 0.0013 0.0007 'International Tables Vol C Tables 4.2.6.8 and 6.1.1.4'
O O 0.0106 0.0060 'International Tables Vol C Tables 4.2.6.8 and 6.1.1.4'

loop_
_geom_angle_atom_site_label_1
_geom_angle_atom_site_label_2
_geom_angle_atom_site_label_3
_geom_angle
B1 O1 C1 107.5(2)
B1 O2 C2 107.7(3)
C9 O3 C17 117.9(3)
C11 O4 C14 115.3(3)
C13 O5 C14 117.6(3)
O1 C1 C4 109.3(3)
O1 C1 C3 105.4(3)
C4 C1 C3 108.8(3)
O1 C1 C2 103.1(3)
C4 C1 C2 115.1(3)
C3 C1 C2 114.5(3)
O2 C2 C5 109.1(3)
O2 C2 C6 106.2(3)
C5 C2 C6 110.4(3)
O2 C2 C1 102.8(2)
C5 C2 C1 113.9(3)
C6 C2 C1 113.8(3)
C1 C3 H3A 109.5
C1 C3 H3B 109.5
H3A C3 H3B 109.5
C1 C3 H3C 109.5
H3A C3 H3C 109.5
H3B C3 H3C 109.5
C1 C4 H4A 109.5
C1 C4 H4B 109.5
H4A C4 H4B 109.5
C1 C4 H4C 109.5
H4A C4 H4C 109.5
H4B C4 H4C 109.5
C2 C5 H5A 109.5
C2 C5 H5B 109.5
H5A C5 H5B 109.5
C2 C5 H5C 109.5
H5A C5 H5C 109.5
H5B C5 H5C 109.5
C2 C6 H6A 109.5
C2 C6 H6B 109.5
H6A C6 H6B 109.5
C2 C6 H6C 109.5
H6A C6 H6C 109.5
H6B C6 H6C 109.5
C8 C7 C12 118.5(3)
C8 C7 B1 119.5(3)
C12 C7 B1 121.9(3)
C7 C8 C9 120.8(3)
C7 C8 H8 119.6
C9 C8 H8 119.6
O3 C9 C10 124.8(4)
O3 C9 C8 114.9(3)
C10 C9 C8 120.3(4)
C11 C10 C9 119.2(4)
C11 C10 H10 120.4
C9 C10 H10 120.4
O4 C11 C10 118.6(3)
O4 C11 C12 119.2(3)
C10 C11 C12 122.1(3)
C11 C12 C7 119.0(3)
C11 C12 C13 120.0(3)
C7 C12 C13 121.0(3)
O6 C13 O5 117.0(3)
O6 C13 C12 126.1(4)
O5 C13 C12 116.8(3)
O4 C14 O5 109.3(3)
O4 C14 C15 106.1(3)
O5 C14 C15 107.0(3)
O4 C14 C16 110.1(3)
O5 C14 C16 109.6(3)
C15 C14 C16 114.6(3)
C14 C15 H15A 109.5
C14 C15 H15B 109.5
H15A C15 H15B 109.5
C14 C15 H15C 109.5
H15A C15 H15C 109.5
H15B C15 H15C 109.5
C14 C16 H16A 109.5
C14 C16 H16B 109.5
H16A C16 H16B 109.5
C14 C16 H16C 109.5
H16A C16 H16C 109.5
H16B C16 H16C 109.5
O3 C17 H17A 109.5
O3 C17 H17B 109.5
H17A C17 H17B 109.5
O3 C17 H17C 109.5
H17A C17 H17C 109.5
H17B C17 H17C 109.5
O1 B1 O2 114.1(3)
O1 B1 C7 122.0(3)
O2 B1 C7 123.5(3)

loop_
_geom_bond_atom_site_label_1
_geom_bond_atom_site_label_2
_geom_bond_distance
O1 B1 1.349(4)
O1 C1 1.462(4)
O2 B1 1.358(4)
O2 C2 1.465(4)
O3 C9 1.355(4)
O3 C17 1.435(4)
O4 C11 1.356(4)
O4 C14 1.441(4)
O5 C13 1.373(4)
O5 C14 1.442(4)
O6 C13 1.221(4)
C1 C4 1.507(5)
C1 C3 1.525(5)
C1 C2 1.553(5)
C2 C5 1.501(5)
C2 C6 1.509(5)
C3 H3A 0.9800
C3 H3B 0.9800
C3 H3C 0.9800
C4 H4A 0.9800
C4 H4B 0.9800
C4 H4C 0.9800
C5 H5A 0.9800
C5 H5B 0.9800
C5 H5C 0.9800
C6 H6A 0.9800
C6 H6B 0.9800
C6 H6C 0.9800
C7 C8 1.390(5)
C7 C12 1.408(5)
C7 B1 1.578(5)
C8 C9 1.409(5)
C8 H8 0.9500
C9 C10 1.377(5)
C10 C11 1.364(5)
C10 H10 0.9500
C11 C12 1.407(5)
C12 C13 1.416(5)
C14 C15 1.489(5)
C14 C16 1.504(5)
C15 H15A 0.9800
C15 H15B 0.9800
C15 H15C 0.9800
C16 H16A 0.9800
C16 H16B 0.9800
C16 H16C 0.9800
C17 H17A 0.9800
C17 H17B 0.9800
C17 H17C 0.9800

loop_
_geom_torsion_atom_site_label_1
_geom_torsion_atom_site_label_2
_geom_torsion_atom_site_label_3
_geom_torsion_atom_site_label_4
_geom_torsion
B1 O1 C1 C4 -142.6(4)
B1 O1 C1 C3 100.7(4)
B1 O1 C1 C2 -19.7(4)
B1 O2 C2 C5 -137.3(3)
B1 O2 C2 C6 103.8(3)
B1 O2 C2 C1 -16.0(4)
O1 C1 C2 O2 21.3(4)
C4 C1 C2 O2 140.2(3)
C3 C1 C2 O2 -92.6(4)
O1 C1 C2 C5 139.2(3)
C4 C1 C2 C5 -101.9(4)
C3 C1 C2 C5 25.4(4)
O1 C1 C2 C6 -93.1(3)
C4 C1 C2 C6 25.8(5)
C3 C1 C2 C6 153.0(3)
C12 C7 C8 C9 -0.8(5)
B1 C7 C8 C9 -177.6(3)
C17 O3 C9 C10 -0.5(5)
C17 O3 C9 C8 179.4(3)
C7 C8 C9 O3 -177.2(3)
C7 C8 C9 C10 2.7(5)
O3 C9 C10 C11 177.7(3)
C8 C9 C10 C11 -2.2(5)
C14 O4 C11 C10 152.7(3)
C14 O4 C11 C12 -28.7(4)
C9 C10 C11 O4 178.4(3)
C9 C10 C11 C12 -0.1(5)
O4 C11 C12 C7 -176.5(3)
C10 C11 C12 C7 2.0(5)
O4 C11 C12 C13 1.6(5)
C10 C11 C12 C13 -179.9(3)
C8 C7 C12 C11 -1.5(5)
B1 C7 C12 C11 175.3(3)
C8 C7 C12 C13 -179.6(3)
B1 C7 C12 C13 -2.8(5)
C14 O5 C13 O6 -158.2(3)
C14 O5 C13 C12 24.7(4)
C11 C12 C13 O6 -176.1(3)
C7 C12 C13 O6 2.0(6)
C11 C12 C13 O5 0.7(5)
C7 C12 C13 O5 178.7(3)
C11 O4 C14 O5 51.1(4)
C11 O4 C14 C15 166.1(3)
C11 O4 C14 C16 -69.3(4)
C13 O5 C14 O4 -49.7(4)
C13 O5 C14 C15 -164.2(3)
C13 O5 C14 C16 71.0(4)
C1 O1 B1 O2 10.6(5)
C1 O1 B1 C7 -176.9(3)
C2 O2 B1 O1 4.2(5)
C2 O2 B1 C7 -168.2(3)
C8 C7 B1 O1 -76.8(5)
C12 C7 B1 O1 106.5(4)
C8 C7 B1 O2 95.0(5)
C12 C7 B1 O2 -81.7(5)

loop_
_cod_related_entry_id
_cod_related_entry_code
_cod_related_entry_database
1 9748307 ChemSpider
